data_4078807
loop_
_publ_author_name
'Oishi, Masataka'
'Kino, Masashi'
'Saso, Masayuki'
'Oshima, Masato'
'Suzuki, Hiroharu'

_publ_section_title
;
 Early--Late Heterobimetallic Complexes with a Ta--Ir Multiple Bond:
 Bimetallic Oxidative Additions of C--H, N--H, and O--H Bonds
;
_journal_issue 13
_journal_name_full Organometallics
_journal_page_first 4658
_journal_paper_doi 10.1021/om300429u
_journal_volume 31
_journal_year 2012
_chemical_formula_sum 'C32 H40 Br2 Ir O2 Ta'
_chemical_formula_weight 989.61
_chemical_name_systematic
; 
 ? 
;
_space_group_IT_number 4
_symmetry_cell_setting monoclinic
_symmetry_space_group_name_Hall 'P 2yb'
_symmetry_space_group_name_H-M 'P 1 21 1'
_atom_sites_solution_hydrogens geom
_atom_sites_solution_primary direct
_atom_sites_solution_secondary difmap
_audit_creation_method SHELXL-97
_cell_angle_alpha 90.00
_cell_angle_beta 94.6830(14)
_cell_angle_gamma 90.00
_cell_formula_units_Z 4
_cell_length_a 11.0541(4)
_cell_length_b 18.6809(7)
_cell_length_c 15.6814(7)
_cell_measurement_reflns_used 32302
_cell_measurement_temperature 123(2)
_cell_measurement_theta_max 27.48
_cell_measurement_theta_min 3.07
_cell_volume 3227.4(2)
_computing_cell_refinement PROCESS-AUTO
_computing_data_collection 'PROCESS-AUTO (Rigaku, 1998)'
_computing_data_reduction 'SHELXS-97 (Sheldrick, 1990)'
_computing_molecular_graphics 'ORTEX (P.McArdle, 1995)'
_computing_publication_material SHELXL-97
_computing_structure_refinement 'SHELXL-97 (Sheldrick, 1997)'
_computing_structure_solution SHELXS-97
_diffrn_ambient_temperature 123(2)
_diffrn_detector_area_resol_mean 10
_diffrn_measured_fraction_theta_full 0.998
_diffrn_measured_fraction_theta_max 0.998
_diffrn_measurement_device_type 'Rigaku R-AXIS RAPID Imaging Plate'
_diffrn_measurement_method \w
_diffrn_radiation_monochromator graphite
_diffrn_radiation_source 'Rigaku Rotating Anode Ultrax18'
_diffrn_radiation_type MoK\a
_diffrn_radiation_wavelength 0.71069
_diffrn_reflns_av_R_equivalents 0.0744
_diffrn_reflns_av_sigmaI/netI 0.0920
_diffrn_reflns_limit_h_max 13
_diffrn_reflns_limit_h_min -14
_diffrn_reflns_limit_k_max 24
_diffrn_reflns_limit_k_min -24
_diffrn_reflns_limit_l_max 20
_diffrn_reflns_limit_l_min -20
_diffrn_reflns_number 32302
_diffrn_reflns_theta_full 27.48
_diffrn_reflns_theta_max 27.48
_diffrn_reflns_theta_min 3.07
_exptl_absorpt_coefficient_mu 10.009
_exptl_absorpt_correction_T_max 1.0000
_exptl_absorpt_correction_T_min 0.5249
_exptl_absorpt_correction_type empirical
_exptl_crystal_colour orange
_exptl_crystal_density_diffrn 2.037
_exptl_crystal_density_meas ?
_exptl_crystal_density_method 'not measured'
_exptl_crystal_description block
_exptl_crystal_F_000 1872
_exptl_crystal_size_max 0.160
_exptl_crystal_size_mid 0.060
_exptl_crystal_size_min 0.050
_refine_diff_density_max 1.526
_refine_diff_density_min -1.294
_refine_diff_density_rms 0.150
_refine_ls_abs_structure_details 'Flack H D (1983), Acta Cryst. A39, 876-881'
_refine_ls_abs_structure_Flack -0.013(7)
_refine_ls_extinction_method none
_refine_ls_goodness_of_fit_ref 0.938
_refine_ls_hydrogen_treatment mixed
_refine_ls_matrix_type full
_refine_ls_number_parameters 715
_refine_ls_number_reflns 14623
_refine_ls_number_restraints 1
_refine_ls_restrained_S_all 0.938
_refine_ls_R_factor_all 0.0407
_refine_ls_R_factor_gt 0.0359
_refine_ls_shift/su_max 0.001
_refine_ls_shift/su_mean 0.000
_refine_ls_structure_factor_coef Fsqd
_refine_ls_weighting_details 'calc w=1/[\s^2^(Fo^2^)+(0.0000P)^2^+0.0000P] where P=(Fo^2^+2Fc^2^)/3'
_refine_ls_weighting_scheme calc
_refine_ls_wR_factor_gt 0.0698
_refine_ls_wR_factor_ref 0.0727
_reflns_number_gt 13371
_reflns_number_total 7637
_reflns_threshold_expression >2sigma(I)
_cod_data_source_file om300429u_si_002.cif
_cod_data_source_block 7b
_cod_depositor_comments
;
The following automatic conversions were performed:

'_symmetry_cell_setting' value 'Monoclinic' changed to 'monoclinic'
according to /home/saulius/struct/CIF-dictionaries/cif_core.dic
dictionary named 'cif_core.dic' version 2.4.2 from
2011-04-26.

'_exptl_absorpt_correction_type' value 'Empirical'
changed to 'empirical' according to
/home/saulius/struct/CIF-dictionaries/cif_core.dic dictionary named
'cif_core.dic' version 2.4.2 from 2011-04-26.

Automatic conversion script
Id: cif_fix_values 1891 2012-01-12 08:04:46Z andrius 

The following automatic conversions were performed:

'_exptl_crystal_density_meas' value 'not measured' was changed to '?'
- the value is perceived as not measured.

Automatic conversion script
Id: cif_fix_values 3008 2015-01-20 13:52:24Z robertas 
;
_cod_original_sg_symbol_H-M P21
_cod_database_code 4078807

loop_
_symmetry_equiv_pos_as_xyz
'x, y, z'
'-x, y+1/2, -z'

loop_
_atom_site_label
_atom_site_type_symbol
_atom_site_fract_x
_atom_site_fract_y
_atom_site_fract_z
_atom_site_U_iso_or_equiv
_atom_site_adp_type
_atom_site_occupancy
_atom_site_symmetry_multiplicity
_atom_site_calc_flag
_atom_site_refinement_flags
Ta1 Ta 0.81592(2) 0.304201(13) 0.274915(17) 0.01808(6) Uani 1 1 d .
Ir1 Ir 0.633330(18) 0.242993(12) 0.216125(16) 0.01827(6) Uani 1 1 d .
Br1 Br 0.65025(7) 0.05930(4) 0.63097(5) 0.03683(18) Uani 1 1 d .
Br2 Br 1.18732(7) 0.00171(4) 0.07770(6) 0.03370(18) Uani 1 1 d .
O1 O 0.8164(4) 0.2887(2) 0.3970(4) 0.0289(11) Uani 1 1 d .
O2 O 0.9581(3) 0.2511(3) 0.2475(3) 0.0275(11) Uani 1 1 d .
C1 C 0.9569(5) 0.4073(3) 0.2714(5) 0.0224(15) Uani 1 1 d .
C2 C 0.8951(6) 0.3989(3) 0.1890(5) 0.0243(15) Uani 1 1 d .
C3 C 0.7710(6) 0.4137(3) 0.1963(5) 0.0235(15) Uani 1 1 d .
C4 C 0.7546(6) 0.4294(3) 0.2808(5) 0.0234(15) Uani 1 1 d .
C5 C 0.8708(7) 0.4252(3) 0.3294(5) 0.0297(16) Uani 1 1 d .
C6 C 1.0915(6) 0.3983(4) 0.2933(6) 0.037(2) Uani 1 1 d .
H6A H 1.1304 0.4455 0.2969 0.056 Uiso 1 1 calc R
H6B H 1.1261 0.3699 0.2488 0.056 Uiso 1 1 calc R
H6C H 1.1053 0.3738 0.3485 0.056 Uiso 1 1 calc R
C7 C 0.9526(7) 0.3789(4) 0.1096(6) 0.0348(18) Uani 1 1 d .
H7A H 0.8948 0.3515 0.0719 0.052 Uiso 1 1 calc R
H7B H 1.0249 0.3498 0.1246 0.052 Uiso 1 1 calc R
H7C H 0.9759 0.4225 0.0801 0.052 Uiso 1 1 calc R
C8 C 0.6769(6) 0.4212(4) 0.1203(5) 0.0308(17) Uani 1 1 d .
H8A H 0.6885 0.3829 0.0790 0.046 Uiso 1 1 calc R
H8B H 0.6864 0.4678 0.0930 0.046 Uiso 1 1 calc R
H8C H 0.5953 0.4176 0.1401 0.046 Uiso 1 1 calc R
C9 C 0.6374(7) 0.4512(4) 0.3183(6) 0.040(2) Uani 1 1 d .
H9A H 0.6353 0.4305 0.3756 0.060 Uiso 1 1 calc R
H9B H 0.5679 0.4335 0.2813 0.060 Uiso 1 1 calc R
H9C H 0.6334 0.5035 0.3220 0.060 Uiso 1 1 calc R
C10 C 0.8955(9) 0.4394(4) 0.4227(6) 0.043(2) Uani 1 1 d .
H10A H 0.8238 0.4268 0.4524 0.065 Uiso 1 1 calc R
H10B H 0.9142 0.4903 0.4317 0.065 Uiso 1 1 calc R
H10C H 0.9648 0.4105 0.4454 0.065 Uiso 1 1 calc R
C11 C 0.7765(5) 0.2364(4) 0.4474(5) 0.0237(13) Uani 1 1 d .
C12 C 0.6941(6) 0.2525(4) 0.5067(5) 0.0291(15) Uani 1 1 d .
H12 H 0.6634 0.2999 0.5095 0.035 Uiso 1 1 calc R
C13 C 0.6556(6) 0.2011(4) 0.5617(5) 0.0267(15) Uani 1 1 d .
H13 H 0.6002 0.2129 0.6027 0.032 Uiso 1 1 calc R
C14 C 0.7000(6) 0.1312(3) 0.5558(5) 0.0248(15) Uani 1 1 d .
C15 C 0.7791(6) 0.1141(4) 0.4963(5) 0.0278(15) Uani 1 1 d .
H15 H 0.8070 0.0663 0.4922 0.033 Uiso 1 1 calc R
C16 C 0.8190(5) 0.1662(4) 0.4415(5) 0.0262(15) Uani 1 1 d .
H16 H 0.8745 0.1542 0.4006 0.031 Uiso 1 1 calc R
C17 C 1.0052(6) 0.1940(3) 0.2062(5) 0.0236(14) Uani 1 1 d .
C18 C 1.1308(6) 0.1913(4) 0.2054(5) 0.0241(14) Uani 1 1 d .
H18 H 1.1796 0.2287 0.2309 0.04(2) Uiso 1 1 calc R
C19 C 1.1846(5) 0.1335(4) 0.1672(5) 0.0255(15) Uani 1 1 d .
H19 H 1.2704 0.1310 0.1667 0.031 Uiso 1 1 calc R
C20 C 1.1123(6) 0.0797(3) 0.1300(5) 0.0229(14) Uani 1 1 d .
C21 C 0.9878(6) 0.0831(4) 0.1295(5) 0.0289(16) Uani 1 1 d .
H21 H 0.9393 0.0457 0.1039 0.035 Uiso 1 1 calc R
C22 C 0.9327(6) 0.1410(4) 0.1662(5) 0.0291(16) Uani 1 1 d .
H22 H 0.8467 0.1444 0.1640 0.035 Uiso 1 1 calc R
C23 C 0.4384(5) 0.2722(4) 0.1739(5) 0.0236(15) Uani 1 1 d .
C24 C 0.4735(6) 0.2150(4) 0.1172(5) 0.0263(15) Uani 1 1 d .
C25 C 0.5037(6) 0.1536(4) 0.1690(6) 0.0283(16) Uani 1 1 d .
C26 C 0.4892(6) 0.1718(4) 0.2575(5) 0.0272(16) Uani 1 1 d .
C27 C 0.4483(5) 0.2446(4) 0.2597(5) 0.0283(15) Uani 1 1 d .
C28 C 0.3791(6) 0.3396(4) 0.1440(7) 0.046(2) Uani 1 1 d .
H28A H 0.3905 0.3759 0.1890 0.070 Uiso 1 1 calc R
H28B H 0.2921 0.3312 0.1305 0.070 Uiso 1 1 calc R
H28C H 0.4153 0.3564 0.0926 0.070 Uiso 1 1 calc R
C29 C 0.4706(7) 0.2185(5) 0.0228(6) 0.043(2) Uani 1 1 d .
H29A H 0.4828 0.2682 0.0051 0.064 Uiso 1 1 calc R
H29B H 0.3919 0.2014 -0.0023 0.064 Uiso 1 1 calc R
H29C H 0.5354 0.1884 0.0031 0.064 Uiso 1 1 calc R
C30 C 0.5362(7) 0.0810(4) 0.1382(8) 0.055(3) Uani 1 1 d .
H30A H 0.5856 0.0560 0.1835 0.083 Uiso 1 1 calc R
H30B H 0.5823 0.0858 0.0877 0.083 Uiso 1 1 calc R
H30C H 0.4618 0.0537 0.1231 0.083 Uiso 1 1 calc R
C31 C 0.5019(7) 0.1217(5) 0.3317(6) 0.047(3) Uani 1 1 d .
H31A H 0.5691 0.0886 0.3247 0.071 Uiso 1 1 calc R
H31B H 0.4265 0.0945 0.3344 0.071 Uiso 1 1 calc R
H31C H 0.5183 0.1491 0.3846 0.071 Uiso 1 1 calc R
C32 C 0.4110(7) 0.2841(5) 0.3347(6) 0.047(2) Uani 1 1 d .
H32A H 0.4101 0.3356 0.3224 0.071 Uiso 1 1 calc R
H32B H 0.4685 0.2743 0.3842 0.071 Uiso 1 1 calc R
H32C H 0.3295 0.2687 0.3472 0.071 Uiso 1 1 calc R
H39 H 0.741(8) 0.189(5) 0.268(7) 0.071 Uiso 1 1 d .
H40 H 0.705(8) 0.264(5) 0.153(7) 0.071 Uiso 1 1 d .
Ta2 Ta 0.37142(2) 0.303376(13) -0.285928(17) 0.01809(6) Uani 1 1 d .
Ir2 Ir 0.200388(19) 0.245727(12) -0.224997(16) 0.01753(6) Uani 1 1 d .
Br3 Br 0.77683(7) 0.00452(4) -0.06797(7) 0.0440(2) Uani 1 1 d .
Br4 Br 0.10657(7) 0.05114(4) -0.62730(5) 0.03762(18) Uani 1 1 d .
O3 O 0.5182(3) 0.2500(2) -0.2526(3) 0.0230(10) Uani 1 1 d .
O4 O 0.3464(4) 0.2837(2) -0.4067(3) 0.0284(11) Uani 1 1 d .
C33 C 0.3367(7) 0.4161(4) -0.2170(7) 0.040(2) Uani 1 1 d .
C34 C 0.4639(7) 0.4016(4) -0.2042(5) 0.0309(17) Uani 1 1 d .
C35 C 0.5139(6) 0.4060(3) -0.2818(5) 0.0253(16) Uani 1 1 d .
C36 C 0.4216(7) 0.4221(4) -0.3460(6) 0.0334(18) Uani 1 1 d .
C37 C 0.3101(6) 0.4274(4) -0.3045(7) 0.040(2) Uani 1 1 d .
C38 C 0.2536(10) 0.4262(5) -0.1463(9) 0.086(5) Uani 1 1 d .
H38A H 0.2877 0.4626 -0.1063 0.128 Uiso 1 1 calc R
H38B H 0.2456 0.3809 -0.1159 0.128 Uiso 1 1 calc R
H38C H 0.1736 0.4418 -0.1709 0.128 Uiso 1 1 calc R
C39 C 0.5304(9) 0.3863(5) -0.1186(6) 0.050(2) Uani 1 1 d .
H39A H 0.4718 0.3749 -0.0770 0.075 Uiso 1 1 calc R
H39B H 0.5776 0.4285 -0.0992 0.075 Uiso 1 1 calc R
H39C H 0.5852 0.3456 -0.1238 0.075 Uiso 1 1 calc R
C40 C 0.6464(6) 0.3962(4) -0.2948(7) 0.042(2) Uani 1 1 d .
H40A H 0.6546 0.3760 -0.3517 0.062 Uiso 1 1 calc R
H40B H 0.6832 0.3636 -0.2511 0.062 Uiso 1 1 calc R
H40C H 0.6876 0.4427 -0.2901 0.062 Uiso 1 1 calc R
C41 C 0.4345(11) 0.4326(5) -0.4382(7) 0.064(3) Uani 1 1 d .
H41A H 0.3565 0.4235 -0.4706 0.096 Uiso 1 1 calc R
H41B H 0.4956 0.3994 -0.4569 0.096 Uiso 1 1 calc R
H41C H 0.4600 0.4819 -0.4481 0.096 Uiso 1 1 calc R
C42 C 0.1880(8) 0.4462(5) -0.3496(10) 0.081(5) Uani 1 1 d .
H42A H 0.1865 0.4321 -0.4099 0.122 Uiso 1 1 calc R
H42B H 0.1746 0.4979 -0.3458 0.122 Uiso 1 1 calc R
H42C H 0.1238 0.4207 -0.3225 0.122 Uiso 1 1 calc R
C43 C 0.5731(6) 0.1949(3) -0.2064(4) 0.0210(14) Uani 1 1 d .
C44 C 0.6981(6) 0.1970(4) -0.1895(6) 0.0320(18) Uani 1 1 d .
H44 H 0.7424 0.2370 -0.2074 0.038 Uiso 1 1 calc R
C45 C 0.7586(5) 0.1414(3) -0.1469(5) 0.0293(17) Uani 1 1 d .
H45 H 0.8440 0.1434 -0.1336 0.035 Uiso 1 1 calc R
C46 C 0.6932(6) 0.0831(4) -0.1240(6) 0.0312(17) Uani 1 1 d .
C47 C 0.5697(6) 0.0798(4) -0.1398(5) 0.0301(17) Uani 1 1 d .
H47 H 0.5266 0.0388 -0.1231 0.036 Uiso 1 1 calc R
C48 C 0.5073(6) 0.1368(4) -0.1807(5) 0.0280(16) Uani 1 1 d .
H48 H 0.4214 0.1358 -0.1906 0.05(2) Uiso 1 1 calc R
C49 C 0.2915(5) 0.2306(3) -0.4550(5) 0.0234(14) Uani 1 1 d .
C50 C 0.1933(6) 0.2465(4) -0.5125(4) 0.0263(13) Uani 1 1 d .
H50 H 0.1627 0.2940 -0.5166 0.032 Uiso 1 1 calc R
C51 C 0.1395(6) 0.1932(4) -0.5643(5) 0.0274(15) Uani 1 1 d .
H51 H 0.0735 0.2046 -0.6046 0.033 Uiso 1 1 calc R
C52 C 0.1810(6) 0.1244(4) -0.5576(5) 0.0248(15) Uani 1 1 d .
C53 C 0.2798(6) 0.1083(4) -0.5010(5) 0.0278(15) Uani 1 1 d .
H53 H 0.3106 0.0609 -0.4982 0.05(3) Uiso 1 1 calc R
C54 C 0.3339(6) 0.1601(4) -0.4488(5) 0.0267(16) Uani 1 1 d .
H54 H 0.3998 0.1481 -0.4086 0.05(3) Uiso 1 1 calc R
C55 C 0.0194(6) 0.2763(4) -0.1789(6) 0.0286(17) Uani 1 1 d .
C56 C 0.0039(5) 0.2501(4) -0.2640(5) 0.0234(14) Uani 1 1 d .
C57 C 0.0424(5) 0.1757(4) -0.2628(5) 0.0259(16) Uani 1 1 d .
C58 C 0.0791(5) 0.1585(3) -0.1745(5) 0.0245(15) Uani 1 1 d .
C59 C 0.0665(6) 0.2196(3) -0.1245(5) 0.0266(16) Uani 1 1 d .
C60 C -0.0312(7) 0.3457(4) -0.1469(7) 0.042(2) Uani 1 1 d .
H60A H 0.0253 0.3655 -0.1015 0.063 Uiso 1 1 calc R
H60B H -0.1098 0.3366 -0.1243 0.063 Uiso 1 1 calc R
H60C H -0.0418 0.3800 -0.1942 0.063 Uiso 1 1 calc R
C61 C -0.0543(6) 0.2888(5) -0.3423(6) 0.043(2) Uani 1 1 d .
H61A H -0.0239 0.2685 -0.3941 0.065 Uiso 1 1 calc R
H61B H -0.0339 0.3398 -0.3386 0.065 Uiso 1 1 calc R
H61C H -0.1426 0.2830 -0.3448 0.065 Uiso 1 1 calc R
C62 C 0.0358(7) 0.1251(5) -0.3370(6) 0.043(2) Uani 1 1 d .
H62A H 0.0338 0.1524 -0.3904 0.065 Uiso 1 1 calc R
H62B H -0.0378 0.0959 -0.3366 0.065 Uiso 1 1 calc R
H62C H 0.1073 0.0939 -0.3325 0.065 Uiso 1 1 calc R
C63 C 0.1210(8) 0.0851(4) -0.1433(8) 0.053(3) Uani 1 1 d .
H63A H 0.1557 0.0593 -0.1899 0.080 Uiso 1 1 calc R
H63B H 0.0516 0.0583 -0.1247 0.080 Uiso 1 1 calc R
H63C H 0.1826 0.0903 -0.0951 0.080 Uiso 1 1 calc R
C64 C 0.0908(7) 0.2251(5) -0.0294(6) 0.046(2) Uani 1 1 d .
H64A H 0.1381 0.2685 -0.0151 0.070 Uiso 1 1 calc R
H64B H 0.1367 0.1830 -0.0079 0.070 Uiso 1 1 calc R
H64C H 0.0136 0.2274 -0.0029 0.070 Uiso 1 1 calc R
H79 H 0.3128 0.2745 -0.1567 0.070 Uiso 1 1 d R
H80 H 0.2864 0.2131 -0.2980 0.070 Uiso 1 1 d R

loop_
_atom_site_aniso_label
_atom_site_aniso_U_11
_atom_site_aniso_U_22
_atom_site_aniso_U_33
_atom_site_aniso_U_23
_atom_site_aniso_U_13
_atom_site_aniso_U_12
Ta1 0.01718(11) 0.01585(11) 0.02147(14) 0.00056(12) 0.00318(9) -0.00093(11)
Ir1 0.01553(10) 0.01710(11) 0.02234(13) 0.00219(12) 0.00255(9) -0.00077(10)
Br1 0.0518(4) 0.0317(4) 0.0279(4) 0.0039(3) 0.0088(3) -0.0077(3)
Br2 0.0363(4) 0.0253(3) 0.0406(5) -0.0055(3) 0.0100(3) 0.0052(3)
O1 0.032(2) 0.028(3) 0.027(3) 0.001(2) 0.003(2) -0.006(2)
O2 0.0171(19) 0.024(2) 0.041(3) -0.010(2) -0.0005(19) -0.002(2)
C1 0.021(3) 0.009(3) 0.037(5) 0.000(3) 0.000(3) 0.000(2)
C2 0.030(3) 0.012(3) 0.031(4) 0.005(3) 0.004(3) -0.003(2)
C3 0.030(3) 0.011(3) 0.029(4) -0.006(3) 0.000(3) -0.007(3)
C4 0.026(3) 0.015(3) 0.031(4) 0.000(3) 0.010(3) 0.000(3)
C5 0.048(4) 0.008(3) 0.034(5) -0.002(3) 0.009(4) -0.003(3)
C6 0.029(4) 0.031(4) 0.051(6) 0.005(4) -0.009(4) -0.007(3)
C7 0.034(4) 0.035(4) 0.038(5) -0.002(3) 0.019(3) -0.006(3)
C8 0.027(3) 0.031(4) 0.034(5) 0.007(3) -0.002(3) -0.007(3)
C9 0.033(4) 0.032(4) 0.057(6) -0.006(4) 0.021(4) 0.004(3)
C10 0.069(6) 0.027(4) 0.034(5) -0.006(4) 0.004(4) -0.006(4)
C11 0.023(3) 0.026(3) 0.021(3) -0.002(3) -0.005(3) -0.004(3)
C12 0.033(3) 0.024(3) 0.029(4) -0.003(3) -0.003(3) -0.004(3)
C13 0.022(3) 0.037(4) 0.022(4) -0.006(3) 0.006(3) -0.007(3)
C14 0.023(3) 0.023(3) 0.027(4) 0.005(3) -0.004(3) -0.006(3)
C15 0.030(3) 0.027(3) 0.026(4) 0.006(3) 0.002(3) -0.003(3)
C16 0.013(3) 0.043(4) 0.024(4) 0.002(3) 0.007(3) 0.002(3)
C17 0.025(3) 0.021(3) 0.025(4) 0.007(3) 0.006(3) 0.003(3)
C18 0.028(3) 0.023(3) 0.022(4) 0.000(3) 0.001(3) -0.002(3)
C19 0.016(3) 0.035(4) 0.026(4) -0.002(3) 0.003(3) -0.002(3)
C20 0.025(3) 0.016(3) 0.027(4) -0.004(3) 0.003(3) 0.003(2)
C21 0.027(3) 0.028(3) 0.031(5) -0.010(3) -0.002(3) -0.001(3)
C22 0.021(3) 0.029(4) 0.037(5) -0.003(3) 0.000(3) -0.002(3)
C23 0.011(3) 0.032(3) 0.028(4) 0.002(3) 0.003(3) -0.001(2)
C24 0.019(3) 0.037(4) 0.022(4) 0.003(3) -0.002(3) -0.002(3)
C25 0.021(3) 0.022(3) 0.042(5) 0.004(3) 0.000(3) -0.004(3)
C26 0.016(3) 0.030(4) 0.035(5) 0.014(3) 0.000(3) -0.004(3)
C27 0.012(3) 0.032(3) 0.042(4) 0.012(4) 0.011(3) 0.000(3)
C28 0.021(3) 0.034(4) 0.082(8) 0.008(4) -0.007(4) 0.011(3)
C29 0.030(4) 0.062(5) 0.036(5) -0.006(4) -0.007(3) 0.002(4)
C30 0.035(4) 0.032(4) 0.095(9) -0.018(5) -0.008(5) -0.006(3)
C31 0.026(4) 0.061(5) 0.055(6) 0.043(5) -0.001(4) -0.011(4)
C32 0.026(4) 0.065(6) 0.052(6) -0.009(5) 0.010(4) -0.003(4)
Ta2 0.01707(11) 0.01553(11) 0.02175(14) -0.00016(12) 0.00206(9) -0.00118(11)
Ir2 0.01590(10) 0.01636(11) 0.02040(13) -0.00044(11) 0.00189(9) -0.00073(10)
Br3 0.0437(4) 0.0274(4) 0.0574(6) 0.0065(4) -0.0178(4) 0.0041(3)
Br4 0.0494(4) 0.0340(4) 0.0285(4) -0.0037(3) -0.0025(4) -0.0132(3)
O3 0.0174(18) 0.019(2) 0.032(3) 0.006(2) 0.0013(18) 0.0003(19)
O4 0.036(2) 0.026(2) 0.023(3) 0.000(2) 0.005(2) -0.0117(19)
C33 0.040(4) 0.018(3) 0.064(7) -0.005(4) 0.026(4) -0.004(3)
C34 0.039(4) 0.024(3) 0.031(5) 0.000(3) 0.005(3) -0.012(3)
C35 0.020(3) 0.018(3) 0.039(5) 0.007(3) 0.011(3) -0.006(2)
C36 0.045(4) 0.018(3) 0.035(5) 0.000(3) -0.006(4) -0.005(3)
C37 0.027(4) 0.014(3) 0.079(8) 0.007(4) 0.003(4) -0.002(3)
C38 0.085(8) 0.053(6) 0.131(12) -0.056(7) 0.086(8) -0.036(6)
C39 0.069(6) 0.040(5) 0.040(6) 0.001(4) -0.003(5) -0.025(4)
C40 0.031(4) 0.029(4) 0.067(7) 0.007(4) 0.018(4) -0.008(3)
C41 0.102(8) 0.036(5) 0.051(7) 0.018(5) -0.009(6) -0.014(5)
C42 0.034(5) 0.036(5) 0.168(15) 0.022(7) -0.026(7) 0.006(4)
C43 0.028(3) 0.017(3) 0.018(4) 0.000(3) 0.001(3) 0.005(3)
C44 0.020(3) 0.028(4) 0.047(5) 0.005(4) 0.004(3) -0.004(3)
C45 0.011(3) 0.026(3) 0.050(5) 0.005(3) -0.003(3) -0.003(3)
C46 0.024(3) 0.025(3) 0.042(5) 0.003(3) -0.013(3) 0.002(3)
C47 0.032(4) 0.023(3) 0.035(5) 0.000(3) 0.002(3) -0.003(3)
C48 0.025(3) 0.024(3) 0.035(5) 0.005(3) 0.006(3) 0.003(3)
C49 0.019(3) 0.031(4) 0.022(4) -0.004(3) 0.010(3) -0.008(3)
C50 0.031(3) 0.026(3) 0.022(4) 0.000(3) 0.001(3) -0.002(3)
C51 0.027(3) 0.032(4) 0.023(4) 0.004(3) 0.003(3) -0.002(3)
C52 0.024(3) 0.032(3) 0.019(4) -0.004(3) 0.009(3) -0.014(3)
C53 0.029(3) 0.029(3) 0.026(4) 0.003(3) 0.008(3) 0.001(3)
C54 0.024(3) 0.027(3) 0.028(4) 0.001(3) -0.003(3) -0.007(3)
C55 0.020(3) 0.026(3) 0.039(5) -0.003(3) 0.003(3) 0.002(3)
C56 0.014(2) 0.021(3) 0.035(4) 0.001(3) 0.001(3) -0.011(3)
C57 0.012(3) 0.034(4) 0.032(4) 0.000(3) 0.000(3) -0.013(3)
C58 0.016(3) 0.020(3) 0.037(5) 0.003(3) 0.003(3) -0.001(2)
C59 0.018(3) 0.028(3) 0.033(5) 0.008(3) 0.001(3) -0.002(3)
C60 0.024(3) 0.030(4) 0.073(7) -0.008(4) 0.012(4) 0.005(3)
C61 0.016(3) 0.066(6) 0.047(6) 0.021(5) -0.004(3) 0.001(3)
C62 0.037(4) 0.048(5) 0.046(6) -0.015(4) 0.009(4) -0.001(4)
C63 0.053(5) 0.029(4) 0.080(8) 0.019(5) 0.016(5) -0.013(4)
C64 0.045(5) 0.062(6) 0.034(5) 0.002(4) 0.017(4) 0.004(4)

loop_
_atom_type_symbol
_atom_type_description
_atom_type_scat_dispersion_real
_atom_type_scat_dispersion_imag
_atom_type_scat_source
C C 0.0033 0.0016 'International Tables Vol C Tables 4.2.6.8 and 6.1.1.4'
H H 0.0000 0.0000 'International Tables Vol C Tables 4.2.6.8 and 6.1.1.4'
O O 0.0106 0.0060 'International Tables Vol C Tables 4.2.6.8 and 6.1.1.4'
Br Br -0.2901 2.4595 'International Tables Vol C Tables 4.2.6.8 and 6.1.1.4'
Ta Ta -0.7052 6.5227 'International Tables Vol C Tables 4.2.6.8 and 6.1.1.4'
Ir Ir -1.4442 7.9887 'International Tables Vol C Tables 4.2.6.8 and 6.1.1.4'

loop_
_geom_angle_atom_site_label_1
_geom_angle_atom_site_label_2
_geom_angle_atom_site_label_3
_geom_angle
O1 Ta1 O2 101.9(2)
O1 Ta1 C3 127.9(2)
O2 Ta1 C3 117.2(2)
O1 Ta1 C2 133.3(2)
O2 Ta1 C2 85.1(2)
C3 Ta1 C2 33.9(2)
O1 Ta1 Ir1 103.86(13)
O2 Ta1 Ir1 109.76(13)
C3 Ta1 Ir1 94.30(15)
C2 Ta1 Ir1 117.19(17)
O1 Ta1 C4 94.8(2)
O2 Ta1 C4 137.1(2)
C3 Ta1 C4 33.1(2)
C2 Ta1 C4 55.7(2)
Ir1 Ta1 C4 103.91(16)
O1 Ta1 C5 79.3(2)
O2 Ta1 C5 111.4(2)
C3 Ta1 C5 55.8(2)
C2 Ta1 C5 55.7(3)
Ir1 Ta1 C5 137.05(18)
C4 Ta1 C5 34.1(2)
O1 Ta1 C1 100.8(2)
O2 Ta1 C1 82.56(19)
C3 Ta1 C1 55.6(2)
C2 Ta1 C1 33.6(2)
Ir1 Ta1 C1 149.21(16)
C4 Ta1 C1 55.5(2)
C5 Ta1 C1 33.0(2)
C27 Ir1 C26 37.9(3)
C27 Ir1 C23 37.4(3)
C26 Ir1 C23 62.7(2)
C27 Ir1 C25 62.5(3)
C26 Ir1 C25 37.6(3)
C23 Ir1 C25 61.7(2)
C27 Ir1 C24 62.3(3)
C26 Ir1 C24 62.1(3)
C23 Ir1 C24 37.2(2)
C25 Ir1 C24 36.2(3)
C27 Ir1 Ta1 129.5(2)
C26 Ir1 Ta1 140.0(2)
C23 Ir1 Ta1 137.38(17)
C25 Ir1 Ta1 160.87(17)
C24 Ir1 Ta1 157.52(18)
C11 O1 Ta1 135.3(4)
C17 O2 Ta1 148.1(4)
C5 C1 C2 108.2(6)
C5 C1 C6 125.8(7)
C2 C1 C6 126.0(7)
C5 C1 Ta1 73.2(4)
C2 C1 Ta1 71.2(3)
C6 C1 Ta1 121.2(4)
C3 C2 C1 107.6(7)
C3 C2 C7 126.9(7)
C1 C2 C7 125.5(6)
C3 C2 Ta1 72.7(4)
C1 C2 Ta1 75.2(4)
C7 C2 Ta1 118.6(4)
C4 C3 C2 108.9(7)
C4 C3 C8 126.6(7)
C2 C3 C8 124.0(7)
C4 C3 Ta1 74.3(4)
C2 C3 Ta1 73.4(4)
C8 C3 Ta1 125.1(4)
C3 C4 C5 108.3(6)
C3 C4 C9 127.5(7)
C5 C4 C9 124.1(7)
C3 C4 Ta1 72.7(4)
C5 C4 Ta1 74.3(3)
C9 C4 Ta1 121.3(5)
C1 C5 C4 107.0(7)
C1 C5 C10 126.6(7)
C4 C5 C10 126.4(7)
C1 C5 Ta1 73.8(4)
C4 C5 Ta1 71.6(4)
C10 C5 Ta1 121.5(5)
O1 C11 C12 119.9(6)
O1 C11 C16 120.8(6)
C12 C11 C16 119.3(6)
C13 C12 C11 121.4(7)
C12 C13 C14 118.7(6)
C15 C14 C13 120.6(6)
C15 C14 Br1 119.5(5)
C13 C14 Br1 119.9(5)
C14 C15 C16 120.7(6)
C15 C16 C11 119.3(6)
O2 C17 C22 122.6(6)
O2 C17 C18 116.7(6)
C22 C17 C18 120.7(6)
C17 C18 C19 119.6(6)
C20 C19 C18 119.5(6)
C21 C20 C19 120.8(6)
C21 C20 Br2 120.4(5)
C19 C20 Br2 118.8(5)
C20 C21 C22 120.4(6)
C21 C22 C17 119.0(6)
C27 C23 C24 107.7(6)
C27 C23 C28 126.9(7)
C24 C23 C28 124.2(8)
C27 C23 Ir1 69.1(3)
C24 C23 Ir1 73.1(4)
C28 C23 Ir1 133.2(5)
C25 C24 C23 107.6(7)
C25 C24 C29 126.1(7)
C23 C24 C29 126.2(7)
C25 C24 Ir1 70.7(4)
C23 C24 Ir1 69.7(4)
C29 C24 Ir1 127.8(5)
C24 C25 C26 108.4(6)
C24 C25 C30 126.6(8)
C26 C25 C30 124.9(8)
C24 C25 Ir1 73.0(4)
C26 C25 Ir1 68.6(4)
C30 C25 Ir1 127.4(5)
C27 C26 C25 107.8(6)
C27 C26 C31 125.8(8)
C25 C26 C31 126.0(7)
C27 C26 Ir1 70.9(3)
C25 C26 Ir1 73.9(4)
C31 C26 Ir1 125.6(5)
C26 C27 C23 108.5(7)
C26 C27 C32 127.1(7)
C23 C27 C32 124.2(7)
C26 C27 Ir1 71.2(3)
C23 C27 Ir1 73.5(3)
C32 C27 Ir1 125.4(5)
O4 Ta2 O3 102.5(2)
O4 Ta2 C33 126.3(3)
O3 Ta2 C33 119.3(3)
O4 Ta2 C34 133.3(2)
O3 Ta2 C34 86.5(2)
C33 Ta2 C34 34.5(3)
O4 Ta2 C37 92.7(3)
O3 Ta2 C37 138.0(2)
C33 Ta2 C37 33.5(3)
C34 Ta2 C37 56.0(3)
O4 Ta2 Ir2 104.34(14)
O3 Ta2 Ir2 109.00(13)
C33 Ta2 Ir2 93.03(18)
C34 Ta2 Ir2 115.81(19)
C37 Ta2 Ir2 104.54(19)
O4 Ta2 C35 102.3(2)
O3 Ta2 C35 82.8(2)
C33 Ta2 C35 55.8(2)
C34 Ta2 C35 32.7(3)
C37 Ta2 C35 55.6(2)
Ir2 Ta2 C35 147.45(18)
O4 Ta2 C36 79.4(2)
O3 Ta2 C36 110.7(2)
C33 Ta2 C36 56.0(3)
C34 Ta2 C36 55.0(3)
C37 Ta2 C36 34.1(3)
Ir2 Ta2 C36 138.22(19)
C35 Ta2 C36 32.9(2)
C56 Ir2 C57 38.3(2)
C56 Ir2 C55 37.0(3)
C57 Ir2 C55 62.4(3)
C56 Ir2 C58 62.1(2)
C57 Ir2 C58 37.3(3)
C55 Ir2 C58 60.7(2)
C56 Ir2 C59 61.6(2)
C57 Ir2 C59 61.5(3)
C55 Ir2 C59 36.6(3)
C58 Ir2 C59 35.4(2)
C56 Ir2 Ta2 130.66(18)
C57 Ir2 Ta2 140.6(2)
C55 Ir2 Ta2 138.62(18)
C58 Ir2 Ta2 160.71(16)
C59 Ir2 Ta2 157.69(18)
C43 O3 Ta2 148.5(4)
C49 O4 Ta2 135.0(4)
C37 C33 C34 107.0(7)
C37 C33 C38 127.7(9)
C34 C33 C38 124.9(10)
C37 C33 Ta2 73.7(5)
C34 C33 Ta2 73.0(4)
C38 C33 Ta2 124.6(5)
C35 C34 C33 109.0(7)
C35 C34 C39 126.6(7)
C33 C34 C39 124.4(8)
C35 C34 Ta2 76.1(4)
C33 C34 Ta2 72.6(4)
C39 C34 Ta2 119.0(5)
C34 C35 C36 108.9(6)
C34 C35 C40 125.2(8)
C36 C35 C40 125.8(8)
C34 C35 Ta2 71.1(4)
C36 C35 Ta2 74.0(4)
C40 C35 Ta2 121.7(5)
C35 C36 C37 106.8(8)
C35 C36 C41 127.3(8)
C37 C36 C41 125.9(9)
C35 C36 Ta2 73.2(4)
C37 C36 Ta2 70.5(4)
C41 C36 Ta2 122.1(5)
C33 C37 C36 108.3(7)
C33 C37 C42 127.1(9)
C36 C37 C42 124.5(10)
C33 C37 Ta2 72.7(4)
C36 C37 Ta2 75.4(4)
C42 C37 Ta2 120.5(5)
O3 C43 C48 121.4(6)
O3 C43 C44 118.1(6)
C48 C43 C44 120.3(6)
C45 C44 C43 120.6(6)
C46 C45 C44 118.7(6)
C45 C46 C47 121.9(6)
C45 C46 Br3 119.0(5)
C47 C46 Br3 119.0(6)
C46 C47 C48 119.7(7)
C43 C48 C47 118.7(6)
O4 C49 C50 119.8(6)
O4 C49 C54 121.1(6)
C50 C49 C54 119.1(6)
C49 C50 C51 120.2(7)
C52 C51 C50 120.4(7)
C51 C52 C53 119.7(6)
C51 C52 Br4 120.5(5)
C53 C52 Br4 119.8(5)
C54 C53 C52 120.9(6)
C53 C54 C49 119.7(6)
C56 C55 C59 108.4(6)
C56 C55 C60 126.0(7)
C59 C55 C60 124.3(8)
C56 C55 Ir2 69.7(4)
C59 C55 Ir2 73.4(4)
C60 C55 Ir2 133.2(5)
C55 C56 C57 107.7(6)
C55 C56 C61 127.3(7)
C57 C56 C61 124.7(7)
C55 C56 Ir2 73.2(3)
C57 C56 Ir2 71.4(3)
C61 C56 Ir2 125.6(4)
C58 C57 C56 106.4(6)
C58 C57 C62 126.7(7)
C56 C57 C62 126.7(7)
C58 C57 Ir2 73.9(4)
C56 C57 Ir2 70.3(3)
C62 C57 Ir2 124.5(5)
C59 C58 C57 108.9(6)
C59 C58 C63 126.8(8)
C57 C58 C63 124.3(7)
C59 C58 Ir2 72.6(4)
C57 C58 Ir2 68.8(4)
C63 C58 Ir2 125.7(5)
C58 C59 C55 108.6(7)
C58 C59 C64 126.6(7)
C55 C59 C64 124.7(7)
C58 C59 Ir2 71.9(4)
C55 C59 Ir2 70.0(4)
C64 C59 Ir2 126.5(5)

loop_
_geom_bond_atom_site_label_1
_geom_bond_atom_site_label_2
_geom_bond_distance
Ta1 O1 1.935(5)
Ta1 O2 1.937(4)
Ta1 C3 2.419(7)
Ta1 C2 2.429(7)
Ta1 Ir1 2.4346(3)
Ta1 C4 2.439(6)
Ta1 C5 2.474(6)
Ta1 C1 2.482(6)
Ir1 C27 2.209(6)
Ir1 C26 2.213(6)
Ir1 C23 2.268(6)
Ir1 C25 2.284(7)
Ir1 C24 2.314(7)
Br1 C14 1.897(7)
Br2 C20 1.896(6)
O1 C11 1.354(8)
O2 C17 1.373(8)
C1 C5 1.409(10)
C1 C2 1.421(10)
C1 C6 1.508(9)
C2 C3 1.413(10)
C2 C7 1.491(11)
C3 C4 1.383(10)
C3 C8 1.523(10)
C4 C5 1.440(10)
C4 C9 1.521(9)
C5 C10 1.491(12)
C11 C12 1.387(10)
C11 C16 1.397(9)
C12 C13 1.381(10)
C13 C14 1.400(9)
C14 C15 1.368(10)
C15 C16 1.393(10)
C17 C22 1.390(10)
C17 C18 1.390(9)
C18 C19 1.392(9)
C19 C20 1.383(9)
C20 C21 1.377(9)
C21 C22 1.389(10)
C23 C27 1.437(10)
C23 C24 1.462(10)
C23 C28 1.478(10)
C24 C25 1.430(10)
C24 C29 1.479(11)
C25 C26 1.449(12)
C25 C30 1.492(11)
C26 C27 1.434(10)
C26 C31 1.491(10)
C27 C32 1.475(12)
Ta2 O4 1.927(5)
Ta2 O3 1.940(4)
Ta2 C33 2.412(7)
Ta2 C34 2.416(7)
Ta2 C37 2.424(7)
Ta2 Ir2 2.4377(3)
Ta2 C35 2.479(6)
Ta2 C36 2.489(7)
Ir2 C56 2.210(5)
Ir2 C57 2.224(6)
Ir2 C55 2.256(7)
Ir2 C58 2.291(6)
Ir2 C59 2.301(7)
Br3 C46 1.911(7)
Br4 C52 1.896(7)
O3 C43 1.371(8)
O4 C49 1.361(8)
C33 C37 1.396(14)
C33 C34 1.430(11)
C33 C38 1.507(12)
C34 C35 1.380(11)
C34 C39 1.504(12)
C35 C36 1.406(11)
C35 C40 1.507(9)
C36 C37 1.443(12)
C36 C41 1.478(14)
C37 C42 1.514(11)
C43 C48 1.385(9)
C43 C44 1.386(9)
C44 C45 1.378(10)
C45 C46 1.370(9)
C46 C47 1.369(9)
C47 C48 1.396(10)
C49 C50 1.386(9)
C49 C54 1.399(9)
C50 C51 1.388(10)
C51 C52 1.366(10)
C52 C53 1.382(10)
C53 C54 1.372(10)
C55 C56 1.419(11)
C55 C59 1.431(10)
C55 C60 1.514(9)
C56 C57 1.454(10)
C56 C61 1.522(10)
C57 C58 1.446(11)
C57 C62 1.495(11)
C58 C59 1.397(10)
C58 C63 1.516(10)
C59 C64 1.497(12)

loop_
_geom_torsion_atom_site_label_1
_geom_torsion_atom_site_label_2
_geom_torsion_atom_site_label_3
_geom_torsion_atom_site_label_4
_geom_torsion
O1 Ta1 Ir1 C27 45.1(3)
O2 Ta1 Ir1 C27 153.4(3)
C3 Ta1 Ir1 C27 -85.6(3)
C2 Ta1 Ir1 C27 -111.9(3)
C4 Ta1 Ir1 C27 -53.5(3)
C5 Ta1 Ir1 C27 -44.0(4)
C1 Ta1 Ir1 C27 -97.1(4)
O1 Ta1 Ir1 C26 -7.4(3)
O2 Ta1 Ir1 C26 101.0(3)
C3 Ta1 Ir1 C26 -138.1(3)
C2 Ta1 Ir1 C26 -164.3(3)
C4 Ta1 Ir1 C26 -106.0(3)
C5 Ta1 Ir1 C26 -96.5(4)
C1 Ta1 Ir1 C26 -149.6(4)
O1 Ta1 Ir1 C23 96.5(3)
O2 Ta1 Ir1 C23 -155.2(3)
C3 Ta1 Ir1 C23 -34.2(3)
C2 Ta1 Ir1 C23 -60.5(3)
C4 Ta1 Ir1 C23 -2.1(3)
C5 Ta1 Ir1 C23 7.4(4)
C1 Ta1 Ir1 C23 -45.7(4)
O1 Ta1 Ir1 C25 -78.2(7)
O2 Ta1 Ir1 C25 30.1(7)
C3 Ta1 Ir1 C25 151.0(7)
C2 Ta1 Ir1 C25 124.8(7)
C4 Ta1 Ir1 C25 -176.9(7)
C5 Ta1 Ir1 C25 -167.3(7)
C1 Ta1 Ir1 C25 139.6(7)
O1 Ta1 Ir1 C24 159.7(5)
O2 Ta1 Ir1 C24 -92.0(5)
C3 Ta1 Ir1 C24 29.0(5)
C2 Ta1 Ir1 C24 2.8(5)
C4 Ta1 Ir1 C24 61.1(5)
C5 Ta1 Ir1 C24 70.6(5)
C1 Ta1 Ir1 C24 17.5(6)
O2 Ta1 O1 C11 -83.5(6)
C3 Ta1 O1 C11 137.5(5)
C2 Ta1 O1 C11 -177.9(5)
Ir1 Ta1 O1 C11 30.6(6)
C4 Ta1 O1 C11 136.2(6)
C5 Ta1 O1 C11 166.7(6)
C1 Ta1 O1 C11 -168.0(6)
O1 Ta1 O2 C17 113.5(9)
C3 Ta1 O2 C17 -102.1(9)
C2 Ta1 O2 C17 -113.3(9)
Ir1 Ta1 O2 C17 3.8(9)
C4 Ta1 O2 C17 -135.9(8)
C5 Ta1 O2 C17 -163.5(9)
C1 Ta1 O2 C17 -147.0(9)
O1 Ta1 C1 C5 -50.3(5)
O2 Ta1 C1 C5 -151.0(5)
C3 Ta1 C1 C5 78.6(5)
C2 Ta1 C1 C5 116.6(6)
Ir1 Ta1 C1 C5 92.4(5)
C4 Ta1 C1 C5 38.2(4)
O1 Ta1 C1 C2 -166.9(4)
O2 Ta1 C1 C2 92.4(4)
C3 Ta1 C1 C2 -38.1(4)
Ir1 Ta1 C1 C2 -24.2(6)
C4 Ta1 C1 C2 -78.4(4)
C5 Ta1 C1 C2 -116.6(6)
O1 Ta1 C1 C6 71.8(7)
O2 Ta1 C1 C6 -28.9(6)
C3 Ta1 C1 C6 -159.3(8)
C2 Ta1 C1 C6 -121.3(8)
Ir1 Ta1 C1 C6 -145.4(5)
C4 Ta1 C1 C6 160.3(8)
C5 Ta1 C1 C6 122.1(9)
C5 C1 C2 C3 1.7(7)
C6 C1 C2 C3 -178.7(6)
Ta1 C1 C2 C3 66.0(4)
C5 C1 C2 C7 -179.1(6)
C6 C1 C2 C7 0.5(10)
Ta1 C1 C2 C7 -114.9(6)
C5 C1 C2 Ta1 -64.3(4)
C6 C1 C2 Ta1 115.4(6)
O1 Ta1 C2 C3 -96.4(5)
O2 Ta1 C2 C3 161.9(4)
Ir1 Ta1 C2 C3 52.2(5)
C4 Ta1 C2 C3 -36.5(4)
C5 Ta1 C2 C3 -78.1(5)
C1 Ta1 C2 C3 -114.2(6)
O1 Ta1 C2 C1 17.8(5)
O2 Ta1 C2 C1 -83.9(4)
C3 Ta1 C2 C1 114.2(6)
Ir1 Ta1 C2 C1 166.4(3)
C4 Ta1 C2 C1 77.7(4)
C5 Ta1 C2 C1 36.1(4)
O1 Ta1 C2 C7 140.5(5)
O2 Ta1 C2 C7 38.8(5)
C3 Ta1 C2 C7 -123.1(8)
Ir1 Ta1 C2 C7 -70.9(6)
C4 Ta1 C2 C7 -159.6(7)
C5 Ta1 C2 C7 158.9(7)
C1 Ta1 C2 C7 122.7(7)
C1 C2 C3 C4 -1.3(7)
C7 C2 C3 C4 179.5(6)
Ta1 C2 C3 C4 66.4(5)
C1 C2 C3 C8 170.8(5)
C7 C2 C3 C8 -8.4(10)
Ta1 C2 C3 C8 -121.5(6)
C1 C2 C3 Ta1 -67.7(4)
C7 C2 C3 Ta1 113.1(7)
O1 Ta1 C3 C4 -2.2(5)
O2 Ta1 C3 C4 -136.1(4)
C2 Ta1 C3 C4 -115.7(6)
Ir1 Ta1 C3 C4 109.0(4)
C5 Ta1 C3 C4 -37.8(4)
C1 Ta1 C3 C4 -78.0(4)
O1 Ta1 C3 C2 113.5(4)
O2 Ta1 C3 C2 -20.4(5)
Ir1 Ta1 C3 C2 -135.2(4)
C4 Ta1 C3 C2 115.7(6)
C5 Ta1 C3 C2 78.0(5)
C1 Ta1 C3 C2 37.7(4)
O1 Ta1 C3 C8 -126.2(6)
O2 Ta1 C3 C8 99.9(6)
C2 Ta1 C3 C8 120.3(8)
Ir1 Ta1 C3 C8 -14.9(6)
C4 Ta1 C3 C8 -124.0(8)
C5 Ta1 C3 C8 -161.7(7)
C1 Ta1 C3 C8 158.0(7)
C2 C3 C4 C5 0.4(7)
C8 C3 C4 C5 -171.4(6)
Ta1 C3 C4 C5 66.3(4)
C2 C3 C4 C9 177.7(6)
C8 C3 C4 C9 5.8(11)
Ta1 C3 C4 C9 -116.5(7)
C2 C3 C4 Ta1 -65.8(4)
C8 C3 C4 Ta1 122.3(6)
O1 Ta1 C4 C3 178.2(4)
O2 Ta1 C4 C3 65.0(5)
C2 Ta1 C4 C3 37.4(4)
Ir1 Ta1 C4 C3 -76.2(4)
C5 Ta1 C4 C3 115.4(6)
C1 Ta1 C4 C3 78.5(4)
O1 Ta1 C4 C5 62.8(4)
O2 Ta1 C4 C5 -50.5(6)
C3 Ta1 C4 C5 -115.4(6)
C2 Ta1 C4 C5 -78.0(4)
Ir1 Ta1 C4 C5 168.4(4)
C1 Ta1 C4 C5 -37.0(4)
O1 Ta1 C4 C9 -58.0(6)
O2 Ta1 C4 C9 -171.2(5)
C3 Ta1 C4 C9 123.8(8)
C2 Ta1 C4 C9 161.3(7)
Ir1 Ta1 C4 C9 47.6(6)
C5 Ta1 C4 C9 -120.7(8)
C1 Ta1 C4 C9 -157.7(7)
C2 C1 C5 C4 -1.5(7)
C6 C1 C5 C4 178.9(6)
Ta1 C1 C5 C4 -64.4(4)
C2 C1 C5 C10 -179.6(6)
C6 C1 C5 C10 0.8(10)
Ta1 C1 C5 C10 117.5(7)
C2 C1 C5 Ta1 63.0(4)
C6 C1 C5 Ta1 -116.7(6)
C3 C4 C5 C1 0.6(7)
C9 C4 C5 C1 -176.7(6)
Ta1 C4 C5 C1 65.9(4)
C3 C4 C5 C10 178.8(6)
C9 C4 C5 C10 1.4(10)
Ta1 C4 C5 C10 -116.0(7)
C3 C4 C5 Ta1 -65.2(4)
C9 C4 C5 Ta1 117.4(6)
O1 Ta1 C5 C1 129.7(4)
O2 Ta1 C5 C1 31.1(5)
C3 Ta1 C5 C1 -78.1(5)
C2 Ta1 C5 C1 -36.8(4)
Ir1 Ta1 C5 C1 -131.3(4)
C4 Ta1 C5 C1 -114.7(6)
O1 Ta1 C5 C4 -115.6(4)
O2 Ta1 C5 C4 145.7(4)
C3 Ta1 C5 C4 36.6(4)
C2 Ta1 C5 C4 77.9(5)
Ir1 Ta1 C5 C4 -16.7(6)
C1 Ta1 C5 C4 114.7(6)
O1 Ta1 C5 C10 6.4(6)
O2 Ta1 C5 C10 -92.3(7)
C3 Ta1 C5 C10 158.6(8)
C2 Ta1 C5 C10 -160.1(8)
Ir1 Ta1 C5 C10 105.3(6)
C4 Ta1 C5 C10 122.0(8)
C1 Ta1 C5 C10 -123.3(9)
Ta1 O1 C11 C12 -122.5(6)
Ta1 O1 C11 C16 58.6(8)
O1 C11 C12 C13 -177.1(6)
C16 C11 C12 C13 1.8(10)
C11 C12 C13 C14 -1.1(10)
C12 C13 C14 C15 -0.5(10)
C12 C13 C14 Br1 179.5(5)
C13 C14 C15 C16 1.4(10)
Br1 C14 C15 C16 -178.7(5)
C14 C15 C16 C11 -0.6(10)
O1 C11 C16 C15 178.0(6)
C12 C11 C16 C15 -1.0(10)
Ta1 O2 C17 C22 -7.3(13)
Ta1 O2 C17 C18 172.4(6)
O2 C17 C18 C19 177.7(6)
C22 C17 C18 C19 -2.6(11)
C17 C18 C19 C20 0.4(11)
C18 C19 C20 C21 0.8(11)
C18 C19 C20 Br2 179.6(6)
C19 C20 C21 C22 0.3(12)
Br2 C20 C21 C22 -178.6(6)
C20 C21 C22 C17 -2.4(12)
O2 C17 C22 C21 -176.8(7)
C18 C17 C22 C21 3.6(11)
C26 Ir1 C23 C27 38.1(4)
C25 Ir1 C23 C27 80.8(5)
C24 Ir1 C23 C27 117.1(6)
Ta1 Ir1 C23 C27 -97.2(4)
C27 Ir1 C23 C24 -117.1(6)
C26 Ir1 C23 C24 -79.0(4)
C25 Ir1 C23 C24 -36.3(4)
Ta1 Ir1 C23 C24 145.6(3)
C27 Ir1 C23 C28 121.5(10)
C26 Ir1 C23 C28 159.6(10)
C25 Ir1 C23 C28 -157.7(10)
C24 Ir1 C23 C28 -121.4(10)
Ta1 Ir1 C23 C28 24.2(10)
C27 C23 C24 C25 0.2(7)
C28 C23 C24 C25 -168.0(6)
Ir1 C23 C24 C25 60.9(4)
C27 C23 C24 C29 176.6(6)
C28 C23 C24 C29 8.5(10)
Ir1 C23 C24 C29 -122.7(7)
C27 C23 C24 Ir1 -60.7(4)
C28 C23 C24 Ir1 131.1(6)
C27 Ir1 C24 C25 -80.4(5)
C26 Ir1 C24 C25 -37.4(4)
C23 Ir1 C24 C25 -118.1(6)
Ta1 Ir1 C24 C25 152.0(4)
C27 Ir1 C24 C23 37.7(4)
C26 Ir1 C24 C23 80.7(4)
C25 Ir1 C24 C23 118.1(6)
Ta1 Ir1 C24 C23 -89.9(6)
C27 Ir1 C24 C29 158.3(8)
C26 Ir1 C24 C29 -158.6(8)
C23 Ir1 C24 C29 120.7(9)
C25 Ir1 C24 C29 -121.2(9)
Ta1 Ir1 C24 C29 30.7(10)
C23 C24 C25 C26 -0.5(7)
C29 C24 C25 C26 -177.0(6)
Ir1 C24 C25 C26 59.7(4)
C23 C24 C25 C30 175.3(6)
C29 C24 C25 C30 -1.1(11)
Ir1 C24 C25 C30 -124.4(7)
C23 C24 C25 Ir1 -60.3(4)
C29 C24 C25 Ir1 123.3(7)
C27 Ir1 C25 C24 79.9(5)
C26 Ir1 C25 C24 118.3(6)
C23 Ir1 C25 C24 37.3(4)
Ta1 Ir1 C25 C24 -146.8(5)
C27 Ir1 C25 C26 -38.5(4)
C23 Ir1 C25 C26 -81.1(4)
C24 Ir1 C25 C26 -118.3(6)
Ta1 Ir1 C25 C26 94.9(7)
C27 Ir1 C25 C30 -156.7(9)
C26 Ir1 C25 C30 -118.2(10)
C23 Ir1 C25 C30 160.7(9)
C24 Ir1 C25 C30 123.4(10)
Ta1 Ir1 C25 C30 -23.4(13)
C24 C25 C26 C27 0.7(7)
C30 C25 C26 C27 -175.2(6)
Ir1 C25 C26 C27 63.3(4)
C24 C25 C26 C31 174.9(6)
C30 C25 C26 C31 -1.1(11)
Ir1 C25 C26 C31 -122.6(6)
C24 C25 C26 Ir1 -62.5(4)
C30 C25 C26 Ir1 121.5(7)
C23 Ir1 C26 C27 -37.7(4)
C25 Ir1 C26 C27 -115.9(6)
C24 Ir1 C26 C27 -79.8(4)
Ta1 Ir1 C26 C27 94.6(4)
C27 Ir1 C26 C25 115.9(6)
C23 Ir1 C26 C25 78.3(4)
C24 Ir1 C26 C25 36.1(4)
Ta1 Ir1 C26 C25 -149.5(3)
C27 Ir1 C26 C31 -121.0(10)
C23 Ir1 C26 C31 -158.6(9)
C25 Ir1 C26 C31 123.1(9)
C24 Ir1 C26 C31 159.2(8)
Ta1 Ir1 C26 C31 -26.4(9)
C25 C26 C27 C23 -0.6(7)
C31 C26 C27 C23 -174.8(6)
Ir1 C26 C27 C23 64.5(4)
C25 C26 C27 C32 174.2(6)
C31 C26 C27 C32 0.0(10)
Ir1 C26 C27 C32 -120.7(7)
C25 C26 C27 Ir1 -65.2(5)
C31 C26 C27 Ir1 120.6(6)
C24 C23 C27 C26 0.3(7)
C28 C23 C27 C26 168.0(6)
Ir1 C23 C27 C26 -63.1(4)
C24 C23 C27 C32 -174.7(6)
C28 C23 C27 C32 -7.0(10)
Ir1 C23 C27 C32 122.0(7)
C24 C23 C27 Ir1 63.3(4)
C28 C23 C27 Ir1 -128.9(6)
C23 Ir1 C27 C26 116.7(6)
C25 Ir1 C27 C26 38.2(4)
C24 Ir1 C27 C26 79.3(5)
Ta1 Ir1 C27 C26 -123.8(4)
C26 Ir1 C27 C23 -116.7(6)
C25 Ir1 C27 C23 -78.5(5)
C24 Ir1 C27 C23 -37.4(4)
Ta1 Ir1 C27 C23 119.5(4)
C26 Ir1 C27 C32 122.7(9)
C23 Ir1 C27 C32 -120.6(8)
C25 Ir1 C27 C32 160.9(8)
C24 Ir1 C27 C32 -158.0(8)
Ta1 Ir1 C27 C32 -1.2(8)
O4 Ta2 Ir2 C56 -48.7(3)
O3 Ta2 Ir2 C56 -157.6(3)
C33 Ta2 Ir2 C56 80.0(3)
C34 Ta2 Ir2 C56 106.9(3)
C37 Ta2 Ir2 C56 48.1(4)
C35 Ta2 Ir2 C56 95.3(4)
C36 Ta2 Ir2 C56 41.4(4)
O4 Ta2 Ir2 C57 5.6(3)
O3 Ta2 Ir2 C57 -103.4(3)
C33 Ta2 Ir2 C57 134.2(4)
C34 Ta2 Ir2 C57 161.2(4)
C37 Ta2 Ir2 C57 102.3(4)
C35 Ta2 Ir2 C57 149.5(4)
C36 Ta2 Ir2 C57 95.6(4)
O4 Ta2 Ir2 C55 -100.6(3)
O3 Ta2 Ir2 C55 150.5(3)
C33 Ta2 Ir2 C55 28.1(4)
C34 Ta2 Ir2 C55 55.0(4)
C37 Ta2 Ir2 C55 -3.9(4)
C35 Ta2 Ir2 C55 43.4(4)
C36 Ta2 Ir2 C55 -10.5(4)
O4 Ta2 Ir2 C58 77.3(6)
O3 Ta2 Ir2 C58 -31.6(6)
C33 Ta2 Ir2 C58 -154.0(6)
C34 Ta2 Ir2 C58 -127.1(6)
C37 Ta2 Ir2 C58 174.0(6)
C35 Ta2 Ir2 C58 -138.7(6)
C36 Ta2 Ir2 C58 167.4(7)
O4 Ta2 Ir2 C59 -164.9(4)
O3 Ta2 Ir2 C59 86.2(4)
C33 Ta2 Ir2 C59 -36.2(5)
C34 Ta2 Ir2 C59 -9.3(5)
C37 Ta2 Ir2 C59 -68.2(5)
C35 Ta2 Ir2 C59 -21.0(5)
C36 Ta2 Ir2 C59 -74.8(5)
O4 Ta2 O3 C43 -114.8(8)
C33 Ta2 O3 C43 100.2(8)
C34 Ta2 O3 C43 111.5(8)
C37 Ta2 O3 C43 136.5(8)
Ir2 Ta2 O3 C43 -4.7(9)
C35 Ta2 O3 C43 144.1(9)
C36 Ta2 O3 C43 161.9(8)
O3 Ta2 O4 C49 85.6(6)
C33 Ta2 O4 C49 -132.8(6)
C34 Ta2 O4 C49 -177.3(5)
C37 Ta2 O4 C49 -133.8(6)
Ir2 Ta2 O4 C49 -28.1(6)
C35 Ta2 O4 C49 170.9(6)
C36 Ta2 O4 C49 -165.4(6)
O4 Ta2 C33 C37 -1.8(6)
O3 Ta2 C33 C37 134.2(4)
C34 Ta2 C33 C37 114.1(7)
Ir2 Ta2 C33 C37 -112.0(4)
C35 Ta2 C33 C37 77.8(5)
C36 Ta2 C33 C37 37.9(4)
O4 Ta2 C33 C34 -115.8(5)
O3 Ta2 C33 C34 20.1(6)
C37 Ta2 C33 C34 -114.1(7)
Ir2 Ta2 C33 C34 133.9(5)
C35 Ta2 C33 C34 -36.2(4)
C36 Ta2 C33 C34 -76.2(5)
O4 Ta2 C33 C38 123.2(9)
O3 Ta2 C33 C38 -100.9(9)
C34 Ta2 C33 C38 -121.0(12)
C37 Ta2 C33 C38 124.9(11)
Ir2 Ta2 C33 C38 12.9(9)
C35 Ta2 C33 C38 -157.2(11)
C36 Ta2 C33 C38 162.8(11)
C37 C33 C34 C35 1.7(8)
C38 C33 C34 C35 -171.2(7)
Ta2 C33 C34 C35 68.1(5)
C37 C33 C34 C39 180.0(7)
C38 C33 C34 C39 7.1(12)
Ta2 C33 C34 C39 -113.6(7)
C37 C33 C34 Ta2 -66.4(5)
C38 C33 C34 Ta2 120.7(8)
O4 Ta2 C34 C35 -21.8(6)
O3 Ta2 C34 C35 82.1(4)
C33 Ta2 C34 C35 -115.4(7)
C37 Ta2 C34 C35 -77.9(5)
Ir2 Ta2 C34 C35 -168.4(4)
C36 Ta2 C34 C35 -36.1(4)
O4 Ta2 C34 C33 93.6(5)
O3 Ta2 C34 C33 -162.5(5)
C37 Ta2 C34 C33 37.5(5)
Ir2 Ta2 C34 C33 -53.0(5)
C35 Ta2 C34 C33 115.4(7)
C36 Ta2 C34 C33 79.2(5)
O4 Ta2 C34 C39 -146.3(6)
O3 Ta2 C34 C39 -42.3(7)
C33 Ta2 C34 C39 120.2(9)
C37 Ta2 C34 C39 157.7(8)
Ir2 Ta2 C34 C39 67.1(7)
C35 Ta2 C34 C39 -124.5(9)
C36 Ta2 C34 C39 -160.6(8)
C33 C34 C35 C36 -1.0(8)
C39 C34 C35 C36 -179.2(7)
Ta2 C34 C35 C36 64.8(5)
C33 C34 C35 C40 178.3(6)
C39 C34 C35 C40 0.0(12)
Ta2 C34 C35 C40 -116.0(7)
C33 C34 C35 Ta2 -65.7(5)
C39 C34 C35 Ta2 116.0(7)
O4 Ta2 C35 C34 164.0(4)
O3 Ta2 C35 C34 -94.7(4)
C33 Ta2 C35 C34 38.2(5)
C37 Ta2 C35 C34 79.1(5)
Ir2 Ta2 C35 C34 19.6(6)
C36 Ta2 C35 C34 117.1(6)
O4 Ta2 C35 C36 46.9(5)
O3 Ta2 C35 C36 148.2(5)
C33 Ta2 C35 C36 -78.9(5)
C34 Ta2 C35 C36 -117.1(6)
C37 Ta2 C35 C36 -38.0(5)
Ir2 Ta2 C35 C36 -97.4(5)
O4 Ta2 C35 C40 -75.7(7)
O3 Ta2 C35 C40 25.6(7)
C33 Ta2 C35 C40 158.5(8)
C34 Ta2 C35 C40 120.3(9)
C37 Ta2 C35 C40 -160.5(8)
Ir2 Ta2 C35 C40 140.0(6)
C36 Ta2 C35 C40 -122.6(9)
C34 C35 C36 C37 -0.1(8)
C40 C35 C36 C37 -179.3(6)
Ta2 C35 C36 C37 62.9(5)
C34 C35 C36 C41 179.2(7)
C40 C35 C36 C41 -0.1(12)
Ta2 C35 C36 C41 -117.9(8)
C34 C35 C36 Ta2 -63.0(5)
C40 C35 C36 Ta2 117.8(7)
O4 Ta2 C36 C35 -133.5(5)
O3 Ta2 C36 C35 -34.0(5)
C33 Ta2 C36 C35 78.1(5)
C34 Ta2 C36 C35 36.0(4)
C37 Ta2 C36 C35 115.3(7)
Ir2 Ta2 C36 C35 126.8(4)
O4 Ta2 C36 C37 111.3(5)
O3 Ta2 C36 C37 -149.3(5)
C33 Ta2 C36 C37 -37.2(5)
C34 Ta2 C36 C37 -79.3(6)
Ir2 Ta2 C36 C37 11.5(7)
C35 Ta2 C36 C37 -115.3(7)
O4 Ta2 C36 C41 -9.5(7)
O3 Ta2 C36 C41 89.9(8)
C33 Ta2 C36 C41 -158.0(9)
C34 Ta2 C36 C41 159.9(9)
C37 Ta2 C36 C41 -120.8(10)
Ir2 Ta2 C36 C41 -109.3(8)
C35 Ta2 C36 C41 123.9(10)
C34 C33 C37 C36 -1.7(8)
C38 C33 C37 C36 170.9(7)
Ta2 C33 C37 C36 -67.6(5)
C34 C33 C37 C42 -178.6(7)
C38 C33 C37 C42 -6.0(13)
Ta2 C33 C37 C42 115.6(8)
C34 C33 C37 Ta2 65.9(5)
C38 C33 C37 Ta2 -121.5(8)
C35 C36 C37 C33 1.1(8)
C41 C36 C37 C33 -178.1(7)
Ta2 C36 C37 C33 65.8(5)
C35 C36 C37 C42 178.1(7)
C41 C36 C37 C42 -1.2(12)
Ta2 C36 C37 C42 -117.2(8)
C35 C36 C37 Ta2 -64.7(5)
C41 C36 C37 Ta2 116.0(8)
O4 Ta2 C37 C33 178.6(4)
O3 Ta2 C37 C33 -69.3(6)
C34 Ta2 C37 C33 -38.6(4)
Ir2 Ta2 C37 C33 73.0(4)
C35 Ta2 C37 C33 -78.4(5)
C36 Ta2 C37 C33 -114.9(7)
O4 Ta2 C37 C36 -66.5(5)
O3 Ta2 C37 C36 45.6(7)
C33 Ta2 C37 C36 114.9(7)
C34 Ta2 C37 C36 76.3(5)
Ir2 Ta2 C37 C36 -172.1(4)
C35 Ta2 C37 C36 36.5(5)
O4 Ta2 C37 C42 55.2(10)
O3 Ta2 C37 C42 167.4(8)
C33 Ta2 C37 C42 -123.4(11)
C34 Ta2 C37 C42 -161.9(11)
Ir2 Ta2 C37 C42 -50.4(10)
C35 Ta2 C37 C42 158.2(11)
C36 Ta2 C37 C42 121.7(12)
Ta2 O3 C43 C48 22.9(13)
Ta2 O3 C43 C44 -160.4(7)
O3 C43 C44 C45 -176.9(7)
C48 C43 C44 C45 -0.1(12)
C43 C44 C45 C46 2.1(13)
C44 C45 C46 C47 -2.2(13)
C44 C45 C46 Br3 178.2(7)
C45 C46 C47 C48 0.3(13)
Br3 C46 C47 C48 179.9(6)
O3 C43 C48 C47 174.8(7)
C44 C43 C48 C47 -1.8(11)
C46 C47 C48 C43 1.7(12)
Ta2 O4 C49 C50 118.2(6)
Ta2 O4 C49 C54 -63.0(9)
O4 C49 C50 C51 177.7(6)
C54 C49 C50 C51 -1.2(10)
C49 C50 C51 C52 1.5(11)
C50 C51 C52 C53 -2.2(10)
C50 C51 C52 Br4 179.3(5)
C51 C52 C53 C54 2.6(10)
Br4 C52 C53 C54 -178.8(6)
C52 C53 C54 C49 -2.3(11)
O4 C49 C54 C53 -177.2(7)
C50 C49 C54 C53 1.6(10)
C57 Ir2 C55 C56 -39.0(4)
C58 Ir2 C55 C56 -81.6(4)
C59 Ir2 C55 C56 -117.4(6)
Ta2 Ir2 C55 C56 97.6(4)
C56 Ir2 C55 C59 117.4(6)
C57 Ir2 C55 C59 78.5(4)
C58 Ir2 C55 C59 35.8(4)
Ta2 Ir2 C55 C59 -145.0(3)
C56 Ir2 C55 C60 -120.8(10)
C57 Ir2 C55 C60 -159.8(9)
C58 Ir2 C55 C60 157.6(9)
C59 Ir2 C55 C60 121.8(10)
Ta2 Ir2 C55 C60 -23.2(10)
C59 C55 C56 C57 -0.2(7)
C60 C55 C56 C57 -167.2(6)
Ir2 C55 C56 C57 63.5(4)
C59 C55 C56 C61 174.0(6)
C60 C55 C56 C61 7.0(10)
Ir2 C55 C56 C61 -122.3(6)
C59 C55 C56 Ir2 -63.7(5)
C60 C55 C56 Ir2 129.3(7)
C57 Ir2 C56 C55 115.9(6)
C58 Ir2 C56 C55 77.4(4)
C59 Ir2 C56 C55 37.0(4)
Ta2 Ir2 C56 C55 -120.3(4)
C55 Ir2 C56 C57 -115.9(6)
C58 Ir2 C56 C57 -38.6(4)
C59 Ir2 C56 C57 -79.0(4)
Ta2 Ir2 C56 C57 123.8(4)
C57 Ir2 C56 C61 -119.8(8)
C55 Ir2 C56 C61 124.2(8)
C58 Ir2 C56 C61 -158.4(8)
C59 Ir2 C56 C61 161.2(7)
Ta2 Ir2 C56 C61 4.0(8)
C55 C56 C57 C58 0.9(6)
C61 C56 C57 C58 -173.5(6)
Ir2 C56 C57 C58 65.6(4)
C55 C56 C57 C62 176.4(6)
C61 C56 C57 C62 2.0(10)
Ir2 C56 C57 C62 -118.9(7)
C55 C56 C57 Ir2 -64.7(4)
C61 C56 C57 Ir2 120.9(6)
C56 Ir2 C57 C58 -114.6(6)
C55 Ir2 C57 C58 -76.9(4)
C59 Ir2 C57 C58 -35.3(4)
Ta2 Ir2 C57 C58 148.8(3)
C55 Ir2 C57 C56 37.7(4)
C58 Ir2 C57 C56 114.6(6)
C59 Ir2 C57 C56 79.3(4)
Ta2 Ir2 C57 C56 -96.6(4)
C56 Ir2 C57 C62 121.7(8)
C55 Ir2 C57 C62 159.3(8)
C58 Ir2 C57 C62 -123.7(8)
C59 Ir2 C57 C62 -159.0(8)
Ta2 Ir2 C57 C62 25.1(8)
C56 C57 C58 C59 -1.3(7)
C62 C57 C58 C59 -176.8(6)
Ir2 C57 C58 C59 61.9(4)
C56 C57 C58 C63 177.3(6)
C62 C57 C58 C63 1.8(10)
Ir2 C57 C58 C63 -119.5(7)
C56 C57 C58 Ir2 -63.2(4)
C62 C57 C58 Ir2 121.3(7)
C56 Ir2 C58 C59 -79.4(4)
C57 Ir2 C58 C59 -119.0(6)
C55 Ir2 C58 C59 -37.0(4)
Ta2 Ir2 C58 C59 144.6(5)
C56 Ir2 C58 C57 39.6(4)
C55 Ir2 C58 C57 82.0(4)
C59 Ir2 C58 C57 119.0(6)
Ta2 Ir2 C58 C57 -96.4(6)
C56 Ir2 C58 C63 157.4(9)
C57 Ir2 C58 C63 117.7(9)
C55 Ir2 C58 C63 -160.3(9)
C59 Ir2 C58 C63 -123.3(9)
Ta2 Ir2 C58 C63 21.3(12)
C57 C58 C59 C55 1.2(7)
C63 C58 C59 C55 -177.3(7)
Ir2 C58 C59 C55 60.7(5)
C57 C58 C59 C64 178.0(6)
C63 C58 C59 C64 -0.5(11)
Ir2 C58 C59 C64 -122.4(7)
C57 C58 C59 Ir2 -59.5(4)
C63 C58 C59 Ir2 121.9(7)
C56 C55 C59 C58 -0.6(8)
C60 C55 C59 C58 166.7(6)
Ir2 C55 C59 C58 -61.9(5)
C56 C55 C59 C64 -177.5(6)
C60 C55 C59 C64 -10.2(10)
Ir2 C55 C59 C64 121.1(7)
C56 C55 C59 Ir2 61.3(4)
C60 C55 C59 Ir2 -131.4(7)
C56 Ir2 C59 C58 80.9(4)
C57 Ir2 C59 C58 37.1(4)
C55 Ir2 C59 C58 118.4(6)
Ta2 Ir2 C59 C58 -149.7(4)
C56 Ir2 C59 C55 -37.4(4)
C57 Ir2 C59 C55 -81.2(4)
C58 Ir2 C59 C55 -118.4(6)
Ta2 Ir2 C59 C55 91.9(5)
C56 Ir2 C59 C64 -156.4(7)
C57 Ir2 C59 C64 159.8(7)
C55 Ir2 C59 C64 -119.0(8)
C58 Ir2 C59 C64 122.6(8)
Ta2 Ir2 C59 C64 -27.1(9)
